data_2014951
loop_
_publ_author_name
'Foces-Foces, C.'
'Rodr\'iguez, M. L.'
'Febles, M.'
'P\'erez, C.'
'Mart\'in, J. D.'

_publ_section_title
;
 Supramolecular aggregation of two hydroxycarboxylic acid derivatives
;
_journal_issue 5
_journal_name_full 'Acta Crystallographica Section C'
_journal_page_first o339
_journal_page_last o342
_journal_paper_doi 10.1107/S0108270105010267
_journal_volume 61
_journal_year 2005
_chemical_formula_iupac 'C17 H26 O4'
_chemical_formula_moiety 'C17 H26 O4'
_chemical_formula_sum 'C17 H26 O4'
_chemical_formula_weight 294.38
_chemical_melting_point 448.5(5)
_chemical_name_systematic
;
7,7-Dicyclobutyl-5-hydroxymethyl-6-oxabicyclo[3.2.1]octane-1-carboxylic acid
;
_space_group_IT_number 2
_symmetry_cell_setting triclinic
_symmetry_space_group_name_Hall '-P 1'
_symmetry_space_group_name_H-M 'P -1'
_atom_sites_solution_hydrogens geom
_atom_sites_solution_primary direct
_atom_sites_solution_secondary difmap
_audit_creation_method SHELXL97
_cell_angle_alpha 84.073(11)
_cell_angle_beta 75.766(13)
_cell_angle_gamma 61.044(9)
_cell_formula_units_Z 2
_cell_length_a 8.757(3)
_cell_length_b 8.807(3)
_cell_length_c 11.769(6)
_cell_measurement_reflns_used 3531
_cell_measurement_temperature 170(2)
_cell_measurement_theta_max 27.50
_cell_measurement_theta_min 1.79
_cell_volume 769.7(5)
_computing_cell_refinement 'HKL DENZO and SCALEPACK (Otwinowski & Minor 1997)'
_computing_data_collection 'KappaCCD Server Software (Nonius, 2000)'
_computing_data_reduction 'HKL DENZO and SCALEPACK'
_computing_molecular_graphics 'Xtal3.6 (Hall <i>et al.</i>, 1999) and PLATON (Spek, 2003)'
_computing_publication_material 'SHELXL97, WinGX (Farrugia, 1999) and PLATON'
_computing_structure_refinement 'SHELXL97 (Sheldrick, 1997)'
_computing_structure_solution 'SIR97 (Altomare <i>et al.</i>, 1999)'
_diffrn_ambient_temperature 170(2)
_diffrn_detector_area_resol_mean 9
_diffrn_measured_fraction_theta_full 0.996
_diffrn_measured_fraction_theta_max 0.996
_diffrn_measurement_device '95mm CCD camera on \k-goniostat'
_diffrn_measurement_device_type 'Nonius KappaCCD area-detector'
_diffrn_measurement_method '\f and \w'
_diffrn_radiation_monochromator 'horizontally mounted graphite crystal'
_diffrn_radiation_source 'fine-focus sealed tube'
_diffrn_radiation_type MoK\a
_diffrn_radiation_wavelength 0.71073
_diffrn_reflns_av_R_equivalents 0.0000
_diffrn_reflns_av_sigmaI/netI 0.0359
_diffrn_reflns_limit_h_max 11
_diffrn_reflns_limit_h_min 0
_diffrn_reflns_limit_k_max 11
_diffrn_reflns_limit_k_min -9
_diffrn_reflns_limit_l_max 15
_diffrn_reflns_limit_l_min -14
_diffrn_reflns_number 3531
_diffrn_reflns_theta_full 27.50
_diffrn_reflns_theta_max 27.50
_diffrn_reflns_theta_min 1.79
_exptl_absorpt_coefficient_mu 0.089
_exptl_absorpt_correction_type none
_exptl_crystal_colour colourless
_exptl_crystal_density_diffrn 1.270
_exptl_crystal_density_meas ?
_exptl_crystal_density_method 'not measured'
_exptl_crystal_description prism
_exptl_crystal_F_000 320
_exptl_crystal_size_max 0.45
_exptl_crystal_size_mid 0.10
_exptl_crystal_size_min 0.10
_refine_diff_density_max 0.454
_refine_diff_density_min -0.456
_refine_ls_extinction_coef 0.155(15)
_refine_ls_extinction_expression Fc^*^=kFc[1+0.001xFc^2^\l^3^/sin(2\q)]^-1/4^
_refine_ls_extinction_method 'SHELXL97 (Sheldrick, 1997)'
_refine_ls_goodness_of_fit_ref 1.032
_refine_ls_hydrogen_treatment constr
_refine_ls_matrix_type full
_refine_ls_number_parameters 191
_refine_ls_number_reflns 3531
_refine_ls_number_restraints 0
_refine_ls_restrained_S_all 1.032
_refine_ls_R_factor_all 0.0687
_refine_ls_R_factor_gt 0.0583
_refine_ls_shift/su_max 0.000
_refine_ls_shift/su_mean 0.000
_refine_ls_structure_factor_coef Fsqd
_refine_ls_weighting_details 'calc w = 1/[\s^2^(Fo^2^)+(0.1125P)^2^+0.2845P] where P=(Fo^2^+2Fc^2^)/3'
_refine_ls_weighting_scheme calc
_refine_ls_wR_factor_gt 0.1604
_refine_ls_wR_factor_ref 0.1758
_reflns_number_gt 3087
_reflns_number_total 3531
_reflns_threshold_expression I>2\s(I)
_cod_data_source_file tr1124.cif
_cod_data_source_block I
_cod_depositor_comments
;
The following automatic conversions were performed:
'_symmetry_cell_setting' value 'Triclinic' changed to 'triclinic'
according to '/home/saulius/struct/CIF-dictionaries/cif_core.dic'
dictionary named 'cif_core.dic' version 2.4.1 from 2010-06-29.

Automatic conversion script
Id: cif_fix_enum 1527 2010-12-29 10:47:43Z saulius 

The following automatic conversions were performed:

'_chemical_melting_point' value '448-449' was changed to '448.5(5)' -
the average value was taken and precision was estimated.

Automatic conversion script
Id: cif_fix_values 1646 2011-03-28 12:23:43Z adriana 

The following automatic conversions were performed:

'_chemical_melting_point' value '448-449' was changed to '448.5(5)' -
the average value was taken and precision was
estimated.

'_symmetry_cell_setting' value 'Triclinic' changed to
'triclinic' according to
/home/saulius/struct/CIF-dictionaries/cif_core.dic dictionary named
'cif_core.dic' version 2.4.1 from 2010-06-29.

Automatic conversion script
Id: cif_fix_values 1715 2011-07-08 13:25:40Z adriana 

The following automatic conversions were performed:

'_exptl_crystal_density_meas' value 'not measured' was changed to '?'
- the value is perceived as not measured.

Automatic conversion script
Id: cif_fix_values 3008 2015-01-20 13:52:24Z robertas 
;
_cod_database_code 2014951
_cod_database_fobs_code 2014951

loop_
_symmetry_equiv_pos_as_xyz
'x, y, z'
'-x, -y, -z'

loop_
_atom_site_label
_atom_site_fract_x
_atom_site_fract_y
_atom_site_fract_z
_atom_site_U_iso_or_equiv
_atom_site_adp_type
_atom_site_calc_flag
_atom_site_refinement_flags
_atom_site_occupancy
_atom_site_disorder_assembly
_atom_site_disorder_group
_atom_site_type_symbol
O1 0.59693(14) 0.05265(14) 0.30781(10) 0.0200(3) Uani d . 1 . . O
O2 0.92296(16) -0.30382(17) 0.10000(11) 0.0309(3) Uani d . 1 . . O
H2 0.8770 -0.3421 0.0636 0.037 Uiso calc R 1 . . H
O3 0.29920(19) 0.29624(18) 0.02871(13) 0.0386(4) Uani d . 1 . . O
O4 0.23644(16) 0.51195(16) 0.14536(11) 0.0273(3) Uani d . 1 . . O
H4 0.1491 0.5655 0.1133 0.033 Uiso calc R 1 . . H
C1 0.7211(2) -0.0218(2) 0.19675(14) 0.0212(4) Uani d . 1 . . C
C2 0.8680(2) 0.0310(2) 0.17486(16) 0.0275(4) Uani d . 1 . . C
H2A 0.9478 -0.0129 0.0967 0.033 Uiso calc R 1 . . H
H2B 0.9409 -0.0221 0.2344 0.033 Uiso calc R 1 . . H
C3 0.7878(2) 0.2285(3) 0.18076(17) 0.0297(4) Uani d . 1 . . C
H3A 0.8802 0.2605 0.1376 0.036 Uiso calc R 1 . . H
H3B 0.7569 0.2650 0.2637 0.036 Uiso calc R 1 . . H
C4 0.6200(2) 0.3296(2) 0.13016(16) 0.0257(4) Uani d . 1 . . C
H4A 0.6576 0.3377 0.0442 0.031 Uiso calc R 1 . . H
H4B 0.5516 0.4491 0.1635 0.031 Uiso calc R 1 . . H
C5 0.4952(2) 0.2454(2) 0.15573(14) 0.0201(4) Uani d . 1 . . C
C6 0.6079(2) 0.0610(2) 0.10563(14) 0.0216(4) Uani d . 1 . . C
H6A 0.6824 0.0566 0.0264 0.026 Uiso calc R 1 . . H
H6B 0.5331 0.0063 0.1030 0.026 Uiso calc R 1 . . H
C7 0.3343(2) 0.3519(2) 0.10279(14) 0.0227(4) Uani d . 1 . . C
C8 0.7969(2) -0.2171(2) 0.20617(15) 0.0253(4) Uani d . 1 . . C
H8A 0.8571 -0.2579 0.2726 0.030 Uiso calc R 1 . . H
H8B 0.6980 -0.2465 0.2220 0.030 Uiso calc R 1 . . H
C9 0.4385(2) 0.2104(2) 0.28944(14) 0.0180(3) Uani d . 1 . . C
C10 0.4054(2) 0.3516(2) 0.37322(14) 0.0199(4) Uani d . 1 . . C
H10 0.4928 0.3955 0.3394 0.024 Uiso calc R 1 . . H
C11 0.2179(2) 0.5105(2) 0.41273(15) 0.0247(4) Uani d . 1 . . C
H11A 0.2033 0.6177 0.3697 0.030 Uiso calc R 1 . . H
H11B 0.1173 0.4879 0.4141 0.030 Uiso calc R 1 . . H
C12 0.2589(2) 0.5020(2) 0.53405(15) 0.0275(4) Uani d . 1 . . C
H12A 0.1597 0.5124 0.6006 0.033 Uiso calc R 1 . . H
H12B 0.3032 0.5829 0.5443 0.033 Uiso calc R 1 . . H
C13 0.4086(2) 0.3133(2) 0.50419(15) 0.0239(4) Uani d . 1 . . C
H13A 0.3718 0.2246 0.5363 0.029 Uiso calc R 1 . . H
H13B 0.5229 0.2873 0.5232 0.029 Uiso calc R 1 . . H
C14 0.2765(2) 0.1767(2) 0.31482(14) 0.0191(4) Uani d . 1 . . C
H14 0.1725 0.2844 0.2957 0.023 Uiso calc R 1 . . H
C15 0.2119(2) 0.1175(2) 0.43764(15) 0.0226(4) Uani d . 1 . . C
H15A 0.3098 0.0403 0.4772 0.027 Uiso calc R 1 . . H
H15B 0.1147 0.2138 0.4905 0.027 Uiso calc R 1 . . H
C16 0.1464(2) 0.0212(2) 0.37677(17) 0.0287(4) Uani d . 1 . . C
H16A 0.0193 0.0899 0.3720 0.034 Uiso calc R 1 . . H
H16B 0.1728 -0.0956 0.4081 0.034 Uiso calc R 1 . . H
C17 0.2798(2) 0.0194(2) 0.26333(16) 0.0265(4) Uani d . 1 . . C
H17A 0.2310 0.0459 0.1921 0.032 Uiso calc R 1 . . H
H17B 0.3978 -0.0866 0.2516 0.032 Uiso calc R 1 . . H

loop_
_atom_site_aniso_label
_atom_site_aniso_U_11
_atom_site_aniso_U_22
_atom_site_aniso_U_33
_atom_site_aniso_U_12
_atom_site_aniso_U_13
_atom_site_aniso_U_23
O1 0.0165(6) 0.0222(6) 0.0162(6) -0.0054(5) -0.0031(4) 0.0002(4)
O2 0.0232(6) 0.0342(7) 0.0251(7) -0.0029(6) -0.0071(5) -0.0107(5)
O3 0.0370(8) 0.0336(8) 0.0387(8) -0.0035(6) -0.0230(7) -0.0080(6)
O4 0.0246(6) 0.0240(6) 0.0284(7) -0.0056(5) -0.0107(5) 0.0005(5)
C1 0.0163(7) 0.0259(8) 0.0159(7) -0.0060(7) -0.0020(6) -0.0022(6)
C2 0.0184(8) 0.0370(10) 0.0238(9) -0.0107(7) -0.0041(7) -0.0004(7)
C3 0.0235(9) 0.0391(10) 0.0304(10) -0.0190(8) -0.0034(7) 0.0010(8)
C4 0.0253(9) 0.0303(9) 0.0228(8) -0.0167(7) -0.0018(7) 0.0048(7)
C5 0.0197(8) 0.0238(8) 0.0158(7) -0.0100(7) -0.0035(6) 0.0010(6)
C6 0.0183(7) 0.0251(8) 0.0161(8) -0.0065(7) -0.0033(6) -0.0004(6)
C7 0.0228(8) 0.0253(8) 0.0174(8) -0.0101(7) -0.0039(6) 0.0019(6)
C8 0.0211(8) 0.0254(9) 0.0212(8) -0.0039(7) -0.0057(7) -0.0022(7)
C9 0.0143(7) 0.0198(8) 0.0176(7) -0.0063(6) -0.0040(6) 0.0011(6)
C10 0.0193(8) 0.0216(8) 0.0195(8) -0.0104(7) -0.0032(6) -0.0010(6)
C11 0.0254(9) 0.0221(8) 0.0251(9) -0.0097(7) -0.0047(7) -0.0041(7)
C12 0.0297(9) 0.0291(9) 0.0237(9) -0.0141(8) -0.0029(7) -0.0067(7)
C13 0.0260(8) 0.0271(9) 0.0202(8) -0.0133(7) -0.0058(7) -0.0014(6)
C14 0.0165(7) 0.0206(8) 0.0199(8) -0.0088(6) -0.0030(6) -0.0010(6)
C15 0.0222(8) 0.0255(8) 0.0213(8) -0.0137(7) -0.0020(6) 0.0004(6)
C16 0.0280(9) 0.0319(9) 0.0313(10) -0.0195(8) -0.0028(7) -0.0018(7)
C17 0.0262(9) 0.0302(9) 0.0280(9) -0.0175(7) -0.0024(7) -0.0063(7)

loop_
_atom_type_symbol
_atom_type_description
_atom_type_scat_dispersion_real
_atom_type_scat_dispersion_imag
_atom_type_scat_source
C C 0.0033 0.0016 'International Tables Vol C Tables 4.2.6.8 and 6.1.1.4'
H H 0.0000 0.0000 'International Tables Vol C Tables 4.2.6.8 and 6.1.1.4'
O O 0.0106 0.0060 'International Tables Vol C Tables 4.2.6.8 and 6.1.1.4'

loop_
_geom_angle_atom_site_label_1
_geom_angle_atom_site_label_2
_geom_angle_atom_site_label_3
_geom_angle
_geom_angle_publ_flag
C1 O1 C9 110.78(12) ?
C8 O2 H2 109.5 ?
C7 O4 H4 109.5 ?
O1 C1 C8 106.61(13) ?
O1 C1 C6 104.38(12) ?
C8 C1 C6 114.91(14) ?
O1 C1 C2 109.48(13) ?
C8 C1 C2 111.58(14) ?
C6 C1 C2 109.49(14) ?
C1 C2 C3 110.99(14) ?
C1 C2 H2A 109.4 ?
C3 C2 H2A 109.4 ?
C1 C2 H2B 109.4 ?
C3 C2 H2B 109.4 ?
H2A C2 H2B 108.0 ?
C2 C3 C4 114.51(15) ?
C2 C3 H3A 108.6 ?
C4 C3 H3A 108.6 ?
C2 C3 H3B 108.6 ?
C4 C3 H3B 108.6 ?
H3A C3 H3B 107.6 ?
C3 C4 C5 113.42(14) ?
C3 C4 H4A 108.9 ?
C5 C4 H4A 108.9 ?
C3 C4 H4B 108.9 ?
C5 C4 H4B 108.9 ?
H4A C4 H4B 107.7 ?
C7 C5 C6 112.72(14) ?
C7 C5 C4 110.09(14) ?
C6 C5 C4 106.73(13) ?
C7 C5 C9 111.74(13) ?
C6 C5 C9 101.15(12) ?
C4 C5 C9 114.07(13) ?
C5 C6 C1 99.49(13) ?
C5 C6 H6A 111.9 ?
C1 C6 H6A 111.9 ?
C5 C6 H6B 111.9 ?
C1 C6 H6B 111.9 ?
H6A C6 H6B 109.6 ?
O3 C7 O4 123.40(15) ?
O3 C7 C5 123.5(2) yes
O4 C7 C5 113.10(10) yes
O2 C8 C1 111.04(15) ?
O2 C8 H8A 109.4 ?
C1 C8 H8A 109.4 ?
O2 C8 H8B 109.4 ?
C1 C8 H8B 109.4 ?
H8A C8 H8B 108.0 ?
O1 C9 C10 107.66(12) ?
O1 C9 C14 109.81(12) ?
C10 C9 C14 110.57(13) ?
O1 C9 C5 102.20(12) ?
C10 C9 C5 114.21(13) ?
C14 C9 C5 111.94(12) ?
C9 C10 C13 120.77(14) ?
C9 C10 C11 121.96(13) ?
C13 C10 C11 88.25(12) ?
C9 C10 H10 108.0 ?
C13 C10 H10 108.0 ?
C11 C10 H10 108.0 ?
C12 C11 C10 88.57(13) ?
C12 C11 H11A 113.9 ?
C10 C11 H11A 113.9 ?
C12 C11 H11B 113.9 ?
C10 C11 H11B 113.9 ?
H11A C11 H11B 111.1 ?
C11 C12 C13 88.66(13) ?
C11 C12 H12A 113.9 ?
C13 C12 H12A 113.9 ?
C11 C12 H12B 113.9 ?
C13 C12 H12B 113.9 ?
H12A C12 H12B 111.1 ?
C12 C13 C10 88.55(12) ?
C12 C13 H13A 113.9 ?
C10 C13 H13A 113.9 ?
C12 C13 H13B 113.9 ?
C10 C13 H13B 113.9 ?
H13A C13 H13B 111.1 ?
C9 C14 C17 123.64(13) ?
C9 C14 C15 120.77(13) ?
C17 C14 C15 87.09(13) ?
C9 C14 H14 107.8 ?
C17 C14 H14 107.8 ?
C15 C14 H14 107.8 ?
C16 C15 C14 87.98(13) ?
C16 C15 H15A 114.0 ?
C14 C15 H15A 114.0 ?
C16 C15 H15B 114.0 ?
C14 C15 H15B 114.0 ?
H15A C15 H15B 111.2 ?
C15 C16 C17 88.18(13) ?
C15 C16 H16A 114.0 ?
C17 C16 H16A 114.0 ?
C15 C16 H16B 114.0 ?
C17 C16 H16B 114.0 ?
H16A C16 H16B 111.2 ?
C16 C17 C14 87.86(13) ?
C16 C17 H17A 114.0 ?
C14 C17 H17A 114.0 ?
C16 C17 H17B 114.0 ?
C14 C17 H17B 114.0 ?
H17A C17 H17B 111.2 ?

loop_
_geom_bond_atom_site_label_1
_geom_bond_atom_site_label_2
_geom_bond_site_symmetry_2
_geom_bond_distance
_geom_bond_publ_flag
O1 C1 . 1.452(2) ?
O1 C9 . 1.4559(18) ?
O2 C8 . 1.437(2) ?
O2 H2 . 0.8400 ?
O3 C7 . 1.209(2) yes
O4 C7 . 1.318(2) yes
O4 H4 . 0.8400 ?
C1 C8 . 1.517(2) ?
C1 C6 . 1.525(2) ?
C1 C2 . 1.527(2) ?
C2 C3 . 1.530(3) ?
C2 H2A . 0.9900 ?
C2 H2B . 0.9900 ?
C3 C4 . 1.537(2) ?
C3 H3A . 0.9900 ?
C3 H3B . 0.9900 ?
C4 C5 . 1.552(2) ?
C4 H4A . 0.9900 ?
C4 H4B . 0.9900 ?
C5 C7 . 1.512(2) ?
C5 C6 . 1.523(2) ?
C5 C9 . 1.576(2) ?
C6 H6A . 0.9900 ?
C6 H6B . 0.9900 ?
C8 H8A . 0.9900 ?
C8 H8B . 0.9900 ?
C9 C10 . 1.538(2) ?
C9 C14 . 1.540(2) ?
C10 C13 . 1.548(2) ?
C10 C11 . 1.551(2) ?
C10 H10 . 1.0000 ?
C11 C12 . 1.542(3) ?
C11 H11A . 0.9900 ?
C11 H11B . 0.9900 ?
C12 C13 . 1.545(2) ?
C12 H12A . 0.9900 ?
C12 H12B . 0.9900 ?
C13 H13A . 0.9900 ?
C13 H13B . 0.9900 ?
C14 C17 . 1.553(2) ?
C14 C15 . 1.552(2) ?
C14 H14 . 1.0000 ?
C15 C16 . 1.536(2) ?
C15 H15A . 0.9900 ?
C15 H15B . 0.9900 ?
C16 C17 . 1.539(3) ?
C16 H16A . 0.9900 ?
C16 H16B . 0.9900 ?
C17 H17A . 0.9900 ?
C17 H17B . 0.9900 ?

loop_
_geom_hbond_atom_site_label_D
_geom_hbond_atom_site_label_H
_geom_hbond_atom_site_label_A
_geom_hbond_site_symmetry_A
_geom_hbond_distance_DH
_geom_hbond_distance_HA
_geom_hbond_distance_DA
_geom_hbond_angle_DHA
_geom_hbond_publ_flag
O2 H2 O3 2_655 0.84 1.96 2.718(2) 149 yes
O4 H4 O2 1_465 0.84 1.78 2.585(2) 159 yes

loop_
_geom_torsion_atom_site_label_1
_geom_torsion_atom_site_label_2
_geom_torsion_atom_site_label_3
_geom_torsion_atom_site_label_4
_geom_torsion
_geom_torsion_publ_flag
C9 O1 C1 C8 -140.50(13) ?
C9 O1 C1 C6 -18.48(16) ?
C9 O1 C1 C2 98.66(14) ?
O1 C1 C2 C3 -55.16(18) ?
C8 C1 C2 C3 -172.94(14) ?
C6 C1 C2 C3 58.71(18) ?
C1 C2 C3 C4 -36.8(2) ?
C2 C3 C4 C5 37.1(2) ?
C3 C4 C5 C7 -179.77(15) ?
C3 C4 C5 C6 -57.12(18) ?
C3 C4 C5 C9 53.70(19) ?
C7 C5 C6 C1 -165.16(13) ?
C4 C5 C6 C1 73.85(15) ?
C9 C5 C6 C1 -45.70(15) ?
O1 C1 C6 C5 40.14(15) ?
C8 C1 C6 C5 156.54(14) ?
C2 C1 C6 C5 -76.98(15) ?
C6 C5 C7 O3 0.0(2) ?
C4 C5 C7 O3 119.07(19) ?
C9 C5 C7 O3 -113.10(19) ?
C6 C5 C7 O4 -179.78(14) ?
C4 C5 C7 O4 -60.73(18) ?
C9 C5 C7 O4 67.10(18) ?
O1 C1 C8 O2 -179.80(10) yes
C6 C1 C8 O2 65.11(18) ?
C2 C1 C8 O2 -60.28(18) ?
C1 O1 C9 C10 -131.20(13) ?
C1 O1 C9 C14 108.37(14) ?
C1 O1 C9 C5 -10.59(15) ?
C7 C5 C9 O1 155.58(13) ?
C6 C5 C9 O1 35.42(14) ?
C4 C5 C9 O1 -78.74(15) ?
C7 C5 C9 C10 -88.47(16) ?
C6 C5 C9 C10 151.37(13) ?
C4 C5 C9 C10 37.20(18) ?
C7 C5 C9 C14 38.14(18) ?
C6 C5 C9 C14 -82.02(15) ?
C4 C5 C9 C14 163.82(13) ?
C14 C9 C10 C13 72.33(17) ?
C5 C9 C10 C13 -160.35(14) ?
O1 C9 C10 C11 -156.90(10) yes
O1 C9 C10 C13 -47.6(2) yes
C14 C9 C10 C11 -36.9(2) ?
C5 C9 C10 C11 90.41(18) ?
C9 C10 C11 C12 144.09(15) ?
C13 C10 C11 C12 18.30(10) yes
C10 C11 C12 C13 -18.40(10) yes
C11 C12 C13 C10 18.40(10) yes
C11 C10 C13 C12 -18.30(10) yes
C9 C10 C13 C12 -145.03(15) ?
C10 C9 C14 C17 -167.78(15) ?
C5 C9 C14 C17 63.66(19) ?
C10 C9 C14 C15 -58.81(18) ?
C5 C9 C14 C15 172.63(13) ?
C9 C14 C15 C16 -150.16(15) ?
O1 C9 C14 C15 59.9(2) yes
O1 C9 C14 C17 -49.1(2) yes
C17 C14 C15 C16 -22.20(10) yes
C14 C15 C16 C17 22.40(10) yes
C15 C16 C17 C14 -22.40(10) yes
C15 C14 C17 C16 22.20(10) yes
C9 C14 C17 C16 147.70(15) ?

loop_
_cod_related_entry_id
_cod_related_entry_database
_cod_related_entry_code
1 ChemSpider 21133850
